data_2003990
loop_
_publ_author_name
'Low, J. N.'
'Cadoret, E.'
'Ferguson, G.'
'L\'opez, M. D.'
'Quijano, M. L.'
'S\'anchez, A.'
'Nogueras, M.'

_publ_section_title
;
 A Triacetyl Derivation of a Pyrano[3,2-<i>g</i>]pteridine
;
_journal_issue 10
_journal_name_full 'Acta Crystallographica Section C'
_journal_page_first 2141
_journal_page_last 2143
_journal_paper_doi 10.1107/S0108270195005956
_journal_volume 51
_journal_year 1995
_chemical_compound_source 'see prep'
_chemical_formula_moiety 'C17 H22 N4 O8 '
_chemical_formula_sum 'C17 H22 N4 O8'
_chemical_formula_weight 410.38
_chemical_name_systematic
;
(3R,4R,4aS,10aR)-5-acetyl-3,4,4a,5,6,7,10,10a-octahydro-8-methoxy-7-methyl-6-
oxo-2H-pyrano[3,2-g]pteridin-3,4-diyl diacetate
;
_space_group_IT_number 19
_symmetry_cell_setting orthorhombic
_symmetry_space_group_name_Hall 'P 2ac 2ab'
_symmetry_space_group_name_H-M 'P 21 21 21'
_cell_angle_alpha 90.0
_cell_angle_beta 90.0
_cell_angle_gamma 90.0
_cell_formula_units_Z 4
_cell_length_a 9.9075(7)
_cell_length_b 12.4566(13)
_cell_length_c 16.047(2)
_cell_measurement_reflns_used 25
_cell_measurement_temperature 294.0(10)
_cell_measurement_theta_max 20.00
_cell_measurement_theta_min 12.50
_cell_volume 1980.4(4)
_computing_cell_refinement 'SET4 and CELDIM (Enraf-Nonius, 1992)'
_computing_data_collection 'CAD-4-PC (Enraf-Nonius, 1992)'
_computing_data_reduction 'DATRD2 in NRCVAX94 (Gabe, Le Page, Charland, Lee & White, 1989)'
_computing_molecular_graphics 'NRCVAX94, PLATON (Spek, 1994a) and PLUTON (Spek, 1994b)'
_computing_publication_material 'NRCVAX94 and WordPerfect'
_computing_structure_refinement NRCVAX94
_computing_structure_solution 'DATRD2 in NRCVAX94 (Gabe, Le Page, Charland, Lee & White, 1989)'
_diffrn_ambient_temperature 294.0(10)
_diffrn_measurement_device 'Enraf-Nonius CAD-4'
_diffrn_measurement_method '\q/2\q '
_diffrn_radiation_monochromator graphite
_diffrn_radiation_source 'X-ray tube'
_diffrn_radiation_type 'Molybdenum K\a'
_diffrn_radiation_wavelength .71073
_diffrn_reflns_av_R_equivalents .000
_diffrn_reflns_limit_h_max 12
_diffrn_reflns_limit_h_min 0
_diffrn_reflns_limit_k_max 15
_diffrn_reflns_limit_k_min 0
_diffrn_reflns_limit_l_max 20
_diffrn_reflns_limit_l_min 0
_diffrn_reflns_number 2439
_diffrn_reflns_theta_max 26.86
_diffrn_reflns_theta_min 2.0
_diffrn_standards_decay_% 5.0
_diffrn_standards_interval_time 120
_diffrn_standards_number 3
_exptl_absorpt_coefficient_mu .10
_exptl_absorpt_correction_T_max 1.0
_exptl_absorpt_correction_T_min 1.0
_exptl_absorpt_correction_type none
_exptl_crystal_colour colourless
_exptl_crystal_density_diffrn 1.376
_exptl_crystal_description block
_exptl_crystal_F_000 864
_exptl_crystal_size_max .40
_exptl_crystal_size_mid .35
_exptl_crystal_size_min .25
_refine_diff_density_max .19
_refine_diff_density_min -0.18
_refine_ls_abs_structure_Rogers 1.0
_refine_ls_extinction_method none
_refine_ls_goodness_of_fit_obs 1.37
_refine_ls_hydrogen_treatment 'H atoms riding; C-H, N-H = 0.95\%A'
_refine_ls_matrix_type full
_refine_ls_number_parameters 262
_refine_ls_number_reflns 1515
_refine_ls_R_factor_all 0.082
_refine_ls_R_factor_obs .042
_refine_ls_shift/esd_max .001
_refine_ls_structure_factor_coef F
_refine_ls_weighting_details 'w = 1/[\s^2^(F)+0.0008F^2^]'
_refine_ls_weighting_scheme calc
_refine_ls_wR_factor_all .058
_refine_ls_wR_factor_obs .052
_reflns_number_observed 1515
_reflns_number_total 2439
_reflns_observed_criterion 'Inet > 3.0\s(Inet)'
_cod_data_source_file bm1014.cif
_cod_data_source_block 94-12jnl
_cod_depositor_comments
;
The following automatic conversions were performed:
'_symmetry_cell_setting' value 'Orthorhombic' changed to 'orthorhombic'
according to '/home/saulius/struct/CIF-dictionaries/cif_core.dic'
dictionary named 'cif_core.dic' version 2.4.1 from 2010-06-29.

Automatic conversion script
Id: cif_fix_enum 1527 2010-12-29 10:47:43Z saulius 

The following automatic conversions were performed:

'_symmetry_cell_setting' value 'Orthorhombic' changed to
'orthorhombic' according to
/home/saulius/struct/CIF-dictionaries/cif_core.dic dictionary named
'cif_core.dic' version 2.4.1 from 2010-06-29.

Automatic conversion script
Id: cif_fix_values 1715 2011-07-08 13:25:40Z adriana 

The following automatic conversions were performed:

'_refine_ls_weighting_scheme' value 'w = 1/[\s^2^(F)+0.0008F^2^]' was
changed to 'calc'. New tag '_refine_ls_weighting_details' was
created. The value of the new tag was set to 'w =
1/[\s^2^(F)+0.0008F^2^]'.

Automatic conversion script
Id: cif_fix_values 3143 2015-03-26 13:38:13Z robertas 
;
_cod_original_formula_sum 'C17 H22 N4 O8 '
_cod_database_code 2003990

loop_
_symmetry_equiv_pos_as_xyz
x,y,z
1/2+x,1/2-y,-z
-x,1/2+y,1/2-z
1/2-x,-y,1/2+z

loop_
_atom_site_aniso_label
_atom_site_aniso_U_11
_atom_site_aniso_U_22
_atom_site_aniso_U_33
_atom_site_aniso_U_12
_atom_site_aniso_U_13
_atom_site_aniso_U_23
_atom_site_aniso_type_symbol
O1 0.052(2) 0.0493(19) 0.0271(15) 0.0006(17) -0.0040(16) -0.0053(14) O
O3 0.0326(18) 0.080(2) 0.0349(17) -0.0060(19) -0.0034(15) 0.0212(18) O
O4 0.0362(18) 0.0476(18) 0.0412(17) -0.0071(16) -0.0070(15) 0.0020(15) O
O6 0.070(2) 0.0353(18) 0.0359(16) 0.0074(18) -0.0019(18) -0.0031(14) O
O8 0.072(2) 0.051(2) 0.050(2) 0.016(2) -0.0259(19) -0.0033(17) O
O31 0.049(3) 0.229(7) 0.111(4) -0.027(4) -0.011(3) 0.120(5) O
O41 0.074(3) 0.050(2) 0.107(3) -0.015(2) 0.006(3) 0.008(2) O
O51 0.041(2) 0.103(3) 0.0444(19) 0.024(2) -0.0003(19) 0.007(2) O
N5 0.034(2) 0.045(2) 0.0253(17) 0.0068(19) 0.0009(17) 0.0022(17) N
N7 0.061(3) 0.039(2) 0.0304(19) 0.003(2) -0.013(2) -0.0031(17) N
N9 0.040(2) 0.0387(19) 0.0316(18) 0.0039(19) -0.0038(19) 0.0016(18) N
N10 0.041(2) 0.0324(18) 0.0317(18) 0.0106(18) -0.0049(19) -0.0038(16) N
C2 0.046(3) 0.074(4) 0.029(2) 0.014(3) 0.001(2) -0.001(2) C
C3 0.030(2) 0.065(3) 0.032(2) -0.002(3) 0.002(2) 0.011(2) C
C4 0.035(3) 0.040(2) 0.035(2) -0.002(2) -0.003(2) 0.007(2) C
C4A 0.027(2) 0.042(2) 0.025(2) 0.003(2) -0.0032(19) 0.0009(18) C
C5A 0.039(3) 0.032(2) 0.026(2) 0.000(2) 0.003(2) 0.0037(18) C
C6 0.050(3) 0.035(2) 0.026(2) -0.005(2) 0.002(2) 0.0058(19) C
C7 0.108(5) 0.058(3) 0.044(3) 0.010(4) -0.031(3) -0.014(3) C
C8 0.048(3) 0.040(3) 0.036(2) 0.002(2) -0.007(2) 0.006(2) C
C9A 0.035(2) 0.031(2) 0.027(2) -0.004(2) 0.000(2) 0.0066(18) C
C10A 0.036(2) 0.043(2) 0.028(2) -0.006(2) -0.001(2) 0.0017(19) C
C31 0.041(3) 0.072(3) 0.050(3) 0.000(3) 0.002(3) 0.025(3) C
C32 0.066(4) 0.098(5) 0.049(3) -0.002(4) -0.009(3) 0.028(3) C
C41 0.050(3) 0.055(3) 0.052(3) -0.013(3) 0.007(3) -0.008(3) C
C42 0.059(4) 0.108(6) 0.097(5) -0.019(4) -0.021(4) -0.025(5) C
C51 0.041(3) 0.045(3) 0.041(3) 0.004(2) 0.008(3) 0.001(2) C
C52 0.050(3) 0.075(4) 0.049(3) 0.005(3) 0.015(3) 0.008(3) C
C81 0.066(4) 0.062(4) 0.071(4) 0.014(3) -0.030(3) 0.001(3) C

loop_
_atom_site_label
_atom_site_fract_x
_atom_site_fract_y
_atom_site_fract_z
_atom_site_U_iso_or_equiv
_atom_site_thermal_displace_type
_atom_site_type_symbol
O1 .9630(3) .1410(3) .04407(18) .0429(18) Uani O
O3 .9458(3) .3460(3) -.04038(19) .0491(19) Uani O
O4 1.1196(3) .3538(3) .15859(19) .0416(17) Uani O
O6 .9345(4) .4172(2) .36959(18) .0471(18) Uani O
O8 1.2417(4) .1625(3) .4361(2) .058(2) Uani O
O31 1.0930(5) .4264(6) -0.1211(3) .130(5) Uani O
O41 1.1768(4) .5208(3) .1193(3) .077(3) Uani O
O51 .6379(3) .3422(4) .1879(2) .063(2) Uani O
N5 .8525(4) .3026(3) .2236(2) .0347(19) Uani N
N7 1.0929(5) .2895(3) .3989(2) .044(2) Uani N
N9 1.1236(4) .1370(3) .3138(2) .0367(19) Uani N
N10 1.0116(4) .1264(3) .1882(2) .0352(19) Uani N
C2 1.0771(5) .2024(5) .0182(3) .050(3) Uani C
C3 1.0511(5) .3204(4) .0190(3) .043(3) Uani C
C4 1.0026(5) .3578(4) .1043(3) .037(2) Uani C
C4A .8912(4) .2857(3) .1363(2) .031(2) Uani C
C5A .9494(5) .2651(4) .2823(2) .033(2) Uani C
C6 .9871(5) .3307(4) .3506(2) .037(2) Uani C
C7 1.1429(8) .3554(5) .4689(3) .070(4) Uani C
C8 1.1506(5) .1939(4) .3795(3) .041(3) Uani C
C9A 1.0259(4) .1765(3) .2621(2) .031(2) Uani C
C10A .9175(5) .1649(4) .1253(3) .036(2) Uani C
C31 .9808(5) .3978(5) -0.1092(3) .054(3) Uani C
C32 .8691(6) .4114(6) -0.1687(3) .071(4) Uani C
C41 1.1998(6) .4422(5) .1604(3) .052(3) Uani C
C42 1.3146(7) .4249(7) .2190(5) .088(5) Uani C
C51 .7178(5) .3143(4) .2411(3) .042(3) Uani C
C52 .6733(6) .2883(5) .3285(3) .058(3) Uani C
C81 1.3087(6) .0620(5) .4212(4) .066(4) Uani C
H2a 1.150 .187 .055 .0599 Uiso H
H2b 1.100 .181 -0.037 .0599 Uiso H
H3 1.132 .357 .005 .0526 Uiso H
H4 .970 .429 .100 .0466 Uiso H
H4a .814 .301 .104 .0412 Uiso H
H10 1.065 .065 .177 .0452 Uiso H
H10a .834 .129 .134 .0457 Uiso H
H7a 1.214 .319 .496 .0798 Uiso H
H7b 1.175 .422 .448 .0798 Uiso H
H7c 1.072 .368 .507 .0798 Uiso H
H32a .901 .449 -0.216 .0810 Uiso H
H32b .836 .343 -0.185 .0810 Uiso H
H32c .799 .451 -0.143 .0810 Uiso H
H42a 1.307 .356 .243 .0981 Uiso H
H42b 1.398 .430 .190 .0981 Uiso H
H42c 1.312 .478 .262 .0981 Uiso H
H52a .579 .299 .333 .0680 Uiso H
H52b .694 .215 .341 .0680 Uiso H
H52c .719 .334 .367 .0680 Uiso H
H81a 1.370 .048 .465 .0765 Uiso H
H81b 1.244 .006 .419 .0765 Uiso H
H81c 1.356 .066 .370 .0765 Uiso H

loop_
_atom_type_symbol
_atom_type_description
_atom_type_scat_source
_atom_type_scat_dispersion_real
_atom_type_scat_dispersion_imag
C ? 'International Tables Vol. IV Table 2.2B' .002 .002
H ? 'International Tables Vol. IV Table 2.2B' .000 .000
N ? 'International Tables Vol. IV Table 2.2B' .004 .003
O ? 'International Tables Vol. IV Table 2.2B' .008 .006

loop_
_geom_angle_atom_site_label_1
_geom_angle_atom_site_label_2
_geom_angle_atom_site_label_3
_geom_angle
_geom_angle_publ_flag
C2 O1 C10A 114.1(3) yes
C3 O3 C31 117.8(4) yes
C4 O4 C41 116.9(4) yes
C8 O8 C81 116.9(4) yes
C4A N5 C5A 114.1(3) yes
C4A N5 C51 117.8(4) yes
C5A N5 C51 123.7(4) yes
C6 N7 C7 117.9(4) yes
C6 N7 C8 120.6(4) yes
C7 N7 C8 121.4(4) yes
C8 N9 C9A 116.2(4) yes
C9A N10 C10A 121.6(4) yes
O1 C2 C3 112.9(4) yes
O3 C3 C2 109.6(4) yes
O3 C3 C4 107.2(4) yes
C2 C3 C4 111.3(4) yes
O4 C4 C3 106.1(4) yes
O4 C4 C4A 111.0(3) yes
C3 C4 C4A 110.7(4) yes
N5 C4A C4 115.5(4) yes
N5 C4A C10A 107.1(3) yes
C4 C4A C10A 114.7(4) yes
N5 C5A C6 120.0(4) yes
N5 C5A C9A 118.6(4) yes
C6 C5A C9A 119.9(4) yes
O6 C6 N7 119.9(4) yes
O6 C6 C5A 125.7(4) yes
N7 C6 C5A 114.5(4) yes
O8 C8 N7 112.6(4) yes
O8 C8 N9 122.1(4) yes
N7 C8 N9 125.4(4) yes
N9 C9A N10 116.2(4) yes
N9 C9A C5A 122.4(4) yes
N10 C9A C5A 121.4(4) yes
O1 C10A N10 111.5(4) yes
O1 C10A C4A 111.5(3) yes
N10 C10A C4A 110.6(3) yes
O3 C31 O31 121.8(5) no
O3 C31 C32 113.6(5) no
O31 C31 C32 124.6(5) no
O4 C41 O41 122.5(5) no
O4 C41 C42 110.0(5) no
O41 C41 C42 127.5(6) no
O51 C51 N5 121.3(4) no
O51 C51 C52 121.7(5) no
N5 C51 C52 117.0(4) no

loop_
_geom_bond_atom_site_label_1
_geom_bond_atom_site_label_2
_geom_bond_distance
_geom_bond_publ_flag
O1 C2 1.426(7) yes
O1 C10A 1.411(5) yes
O3 C3 1.448(5) yes
O3 C31 1.326(6) no
O4 C4 1.451(5) yes
O4 C41 1.358(6) no
O6 C6 1.236(6) yes
O8 C8 1.339(6) yes
O8 C81 1.437(7) yes
O31 C31 1.182(7) no
O41 C41 1.202(8) no
O51 C51 1.216(6) no
N5 C4A 1.467(5) yes
N5 C5A 1.424(6) yes
N5 C51 1.372(6) yes
N7 C6 1.402(6) yes
N7 C7 1.477(6) yes
N7 C8 1.358(6) yes
N9 C8 1.298(6) yes
N9 C9A 1.366(6) yes
N10 C9A 1.348(5) yes
N10 C10A 1.455(6) yes
C2 C3 1.492(8) yes
C3 C4 1.524(6) yes
C4 C4A 1.513(6) yes
C4A C10A 1.538(6) yes
C5A C6 1.417(6) yes
C5A C9A 1.377(6) yes
C31 C32 1.472(8) no
C41 C42 1.492(9) no
C51 C52 1.505(7) no

loop_
_geom_torsion_atom_site_label_1
_geom_torsion_atom_site_label_2
_geom_torsion_atom_site_label_3
_geom_torsion_atom_site_label_4
_geom_torsion
_geom_torsion_publ_flag
C10A O1 C2 C3 -59.2(6) no
C2 O1 C10A N10 -70.9(6) no
C2 O1 C10A C4A 53.3(6) no
C31 O3 C3 C2 -109.0(9) no
C31 O3 C3 C4 130.1(9) no
C3 O3 C31 O31 -2.9(6) no
C3 O3 C31 C32 174.8(10) no
C41 O4 C4 C3 87.1(7) no
C41 O4 C4 C4A -152.5(9) no
C4 O4 C41 O41 -0.1(5) no
C4 O4 C41 C42 179.9(11) no
C81 O8 C8 N7 180.0(10) no
C81 O8 C8 N9 -0.2(5) no
C5A N5 C4A C4 -72.5(6) no
C5A N5 C4A C10A 56.7(5) no
C51 N5 C4A C4 130.3(8) no
C51 N5 C4A C10A -100.6(7) no
C4A N5 C5A C6 133.9(8) no
C4A N5 C5A C9A -32.2(5) no
C51 N5 C5A C6 -70.4(7) no
C51 N5 C5A C9A 123.4(9) no
C4A N5 C51 O51 -22.0(5) no
C4A N5 C51 C52 156.6(9) no
C5A N5 C51 O51 -176.8(10) no
C5A N5 C51 C52 1.7(5) no
C7 N7 C6 O6 -3.4(5) no
C7 N7 C6 C5A 177.0(10) no
C8 N7 C6 O6 179.2(10) no
C8 N7 C6 C5A -0.4(5) no
C6 N7 C8 O8 -174.6(10) no
C6 N7 C8 N9 5.6(4) no
C7 N7 C8 O8 8.1(5) no
C7 N7 C8 N9 -171.6(10) no
C9A N9 C8 O8 178.2(10) no
C9A N9 C8 N7 -2.0(4) yes
C8 N9 C9A N10 170.5(9) no
C8 N9 C9A C5A -6.9(5) no
C10A N10 C9A N9 -175.9(9) no
C10A N10 C9A C5A 1.6(4) no
C9A N10 C10A O1 149.9(9) no
C9A N10 C10A C4A 25.2(4) no
O1 C2 C3 O3 -63.2(6) no
O1 C2 C3 C4 55.3(6) no
O3 C3 C4 O4 -167.5(9) no
O3 C3 C4 C4A 72.0(6) no
C2 C3 C4 O4 72.6(7) no
C2 C3 C4 C4A -47.9(6) no
O4 C4 C4A N5 52.4(5) no
O4 C4 C4A C10A -72.9(6) no
C3 C4 C4A N5 170.0(9) no
C3 C4 C4A C10A 44.7(5) no
N5 C4A C10A O1 -176.7(9) no
N5 C4A C10A N10 -52.0(5) yes
C4 C4A C10A O1 -47.1(5) yes
C4 C4A C10A N10 77.6(6) no
N5 C5A C6 O6 6.7(4) no
N5 C5A C6 N7 -173.8(9) no
C9A C5A C6 O6 172.6(10) no
C9A C5A C6 N7 -7.9(4) no
N5 C5A C9A N9 178.2(9) no
N5 C5A C9A N10 0.9(4) no
C6 C5A C9A N9 12.0(4) no
C6 C5A C9A N10 -165.3(9) no
